data_7235145
loop_
_publ_author_name
'Rong Li'
'Yu Xiao'
'Shuai-Hua Wang'
'Xiao-Ming Jiang'
'Ying-Ying Tang'
'Jian-Gang Xu'
'Yong Yan'
'Fa-Kun Zheng'
'Guo-Cong Guo'

_publ_section_title
;
 A 3D metal-organic framework built from vanadate clusters and diamond
 chains showing weak ferromagnetic single-chain-magnet like behavior
;
_journal_name_full 'Journal of Materials Chemistry C'
_journal_page_first 513
_journal_page_last 517
_journal_paper_doi 10.1039/C6TC04099C
_journal_volume 5
_journal_year 2017
_chemical_formula_moiety {[Co3(N3)2(V4O12)(tzmb)2(H2O)3].5H2O}n
_chemical_formula_sum 'C24 H34 Co3 N18 O20 V4'
_chemical_formula_weight 1275.24
_chemical_melting_point ?
_chemical_name_common {[Co3(N3)2(V4O12)(tzmb)2(H2O)3].5H2O}n
_space_group_IT_number 2
_space_group_name_Hall '-P 1'
_space_group_name_H-M_alt 'P -1'
_symmetry_cell_setting triclinic
_symmetry_space_group_name_Hall '-P 1'
_symmetry_space_group_name_H-M 'P -1'
_atom_sites_solution_hydrogens geom
_atom_sites_solution_primary direct
_atom_sites_solution_secondary difmap
_cell_angle_alpha 88.020(13)
_cell_angle_beta 82.993(13)
_cell_angle_gamma 68.326(7)
_cell_formula_units_Z 2
_cell_length_a 9.3497(17)
_cell_length_b 12.145(3)
_cell_length_c 20.743(5)
_cell_measurement_reflns_used 6445
_cell_measurement_temperature 293(2)
_cell_measurement_theta_max 27.4700
_cell_measurement_theta_min 2.0462
_cell_volume 2172.4(9)
_computing_cell_refinement 'CrystalClear (Rigaku Inc., 2008)'
_computing_data_collection 'CrystalClear (Rigaku Inc., 2008)'
_computing_data_reduction 'CrystalClear (Rigaku Inc., 2008)'
_computing_publication_material 'SHELXL-97 (Sheldrick, 1997)'
_computing_structure_refinement 'SHELXL-97 (Sheldrick, 1997)'
_computing_structure_solution 'SHELXS-97 (Sheldrick, 1990)'
_diffrn_ambient_temperature 293(2)
_diffrn_detector_area_resol_mean 28.5714
_diffrn_measured_fraction_theta_full 0.992
_diffrn_measured_fraction_theta_max 0.992
_diffrn_measurement_device_type 'Rigaku Mercury CCD'
_diffrn_measurement_method CCD_Profile_fitting
_diffrn_radiation_monochromator graphite
_diffrn_radiation_source 'fine-focus sealed tube'
_diffrn_radiation_type MoK\a
_diffrn_radiation_wavelength 0.71073
_diffrn_reflns_av_R_equivalents 0.0347
_diffrn_reflns_av_sigmaI/netI 0.0625
_diffrn_reflns_limit_h_max 11
_diffrn_reflns_limit_h_min -11
_diffrn_reflns_limit_k_max 14
_diffrn_reflns_limit_k_min -13
_diffrn_reflns_limit_l_max 25
_diffrn_reflns_limit_l_min -25
_diffrn_reflns_number 17993
_diffrn_reflns_theta_full 25.50
_diffrn_reflns_theta_max 25.50
_diffrn_reflns_theta_min 2.45
_exptl_absorpt_coefficient_mu 2.037
_exptl_absorpt_correction_T_max 0.783
_exptl_absorpt_correction_T_min 0.576
_exptl_absorpt_correction_type multi-scan
_exptl_absorpt_process_details 'Sphere (Rigaku CrystalClear)'
_exptl_crystal_colour red
_exptl_crystal_density_diffrn 1.950
_exptl_crystal_density_meas ?
_exptl_crystal_density_method 'not measured'
_exptl_crystal_description sheet
_exptl_crystal_F_000 1274
_exptl_crystal_size_max 0.28
_exptl_crystal_size_mid 0.23
_exptl_crystal_size_min 0.12
_refine_diff_density_max 2.095
_refine_diff_density_min -0.627
_refine_diff_density_rms 0.134
_refine_ls_extinction_method none
_refine_ls_goodness_of_fit_ref 1.007
_refine_ls_hydrogen_treatment mixed
_refine_ls_matrix_type full
_refine_ls_number_parameters 664
_refine_ls_number_reflns 8025
_refine_ls_number_restraints 21
_refine_ls_restrained_S_all 1.005
_refine_ls_R_factor_all 0.0685
_refine_ls_R_factor_gt 0.0517
_refine_ls_shift/su_max 0.093
_refine_ls_shift/su_mean 0.002
_refine_ls_structure_factor_coef Fsqd
_refine_ls_weighting_details 'calc w=1/[\s^2^(Fo^2^)+(0.0914P)^2^+1.2808P] where P=(Fo^2^+2Fc^2^)/3'
_refine_ls_weighting_scheme calc
_refine_ls_wR_factor_gt 0.1414
_refine_ls_wR_factor_ref 0.1489
_reflns_number_gt 6126
_reflns_number_total 8025
_reflns_threshold_expression >2sigma(I)
_cod_data_source_file J-Mater-Chem-C-2017-5-513.cif
_cod_data_source_block 5
_cod_depositor_comments
;
The following automatic conversions were performed:

data item '_chemical_melting_point' value 'not measured' was changed
to '?' -- the value is undefined or not given.

data item '_exptl_absorpt_correction_type' value 'Multi-scan' was
changed to 'multi-scan' in accordance with the built-in table derived
from the CIF Core dictionary named 'cif_core.dic' version 2.4.5 last
updated on 2014-11-21.

data item '_symmetry_cell_setting' value 'Triclinic' was changed to
'triclinic' in accordance with the built-in table derived from the
CIF Core dictionary named 'cif_core.dic' version 2.4.5 last updated
on 2014-11-21.

data item '_exptl_crystal_density_meas' value 'not measured' was
changed to '?' -- the value is perceived as not measured.

Automatic conversion script
Id: cif_fix_values 6909 2019-04-08 15:41:33Z antanas 
;
_cod_original_cell_volume 2172.4(8)
_cod_original_sg_symbol_H-M P-1
_cod_database_code 7235145

loop_
_symmetry_equiv_pos_as_xyz
'x, y, z'
'-x, -y, -z'

loop_
_atom_site_label
_atom_site_type_symbol
_atom_site_fract_x
_atom_site_fract_y
_atom_site_fract_z
_atom_site_U_iso_or_equiv
_atom_site_adp_type
_atom_site_occupancy
_atom_site_symmetry_multiplicity
_atom_site_calc_flag
_atom_site_refinement_flags
_atom_site_disorder_assembly
_atom_site_disorder_group
Co1 Co 0.41545(3) 0.18418(3) -0.167512(15) 0.01452(8) Uani 1 1 d . . .
Co2 Co 0.40618(3) 0.18603(3) -0.335542(15) 0.01471(8) Uani 1 1 d . . .
Co3 Co 0.74743(3) 0.53066(3) -0.248503(15) 0.01615(8) Uani 1 1 d . . .
V1 V 0.37303(4) 0.38582(4) -0.03391(2) 0.01879(11) Uani 1 1 d . . .
V2 V 0.48829(4) 0.40119(4) 0.10164(2) 0.01957(11) Uani 1 1 d . . .
V3 V 0.24644(4) 0.38423(4) -0.46770(2) 0.01759(11) Uani 1 1 d . . .
V4 V 0.09560(4) 0.39524(4) -0.60244(2) 0.01776(11) Uani 1 1 d . . .
O1 O 0.3768(2) 0.28539(15) -0.08727(8) 0.0249(5) Uani 1 1 d . . .
O1W O 0.8581(2) 0.65685(16) -0.22779(9) 0.0338(6) Uani 1 1 d D . .
H1WA H 0.860(3) 0.6959(8) -0.2624(3) 0.051 Uiso 1 1 d D . .
H1WB H 0.8579(16) 0.7028(7) -0.1979(3) 0.051 Uiso 1 1 d D . .
O2 O 0.4747(2) 0.47469(17) -0.06827(10) 0.0406(6) Uani 1 1 d . . .
O2W O 0.5280(2) 0.66934(17) -0.26418(9) 0.0359(6) Uani 1 1 d D . .
H2WA H 0.4606(9) 0.6859(13) -0.2310(4) 0.054 Uiso 1 1 d D . .
H2WB H 0.5475(9) 0.7324(5) -0.2701(10) 0.054 Uiso 1 1 d D . .
O3W O 0.3178(2) 0.05329(16) -0.36168(9) 0.0300(5) Uani 1 1 d . . .
O3 O 0.1966(2) 0.46491(19) -0.01071(10) 0.0411(6) Uani 1 1 d . . .
O4 O 0.4627(2) 0.31703(15) 0.03712(8) 0.0250(5) Uani 1 1 d . . .
O4W O 0.7327(3) 0.8031(2) -0.11130(11) 0.0602(9) Uani 1 1 d D . .
H4WA H 0.6875(14) 0.8435(12) -0.1422(3) 0.090 Uiso 1 1 d D . .
H4WB H 0.6585(9) 0.8115(19) -0.0813(4) 0.090 Uiso 1 1 d D . .
O5 O 0.32640(18) 0.45151(15) 0.15291(8) 0.0226(5) Uani 1 1 d . . .
O5W O 0.4685(3) -0.1873(2) -0.40096(12) 0.0648(9) Uani 1 1 d D . .
H5WA H 0.4484(9) -0.2494(5) -0.4052(8) 0.097 Uiso 1 1 d D . .
H5WB H 0.5328(8) -0.2075(15) -0.3731(4) 0.097 Uiso 1 1 d D . .
O6 O 0.6299(2) 0.3181(2) 0.14094(10) 0.0403(7) Uani 1 1 d . . .
O7 O 0.3311(2) 0.28169(16) -0.41485(8) 0.0260(5) Uani 1 1 d . . .
O8 O 0.0685(2) 0.4870(2) -0.43247(10) 0.0438(7) Uani 1 1 d . . .
O9 O 0.3597(2) 0.45377(18) -0.49183(10) 0.0388(6) Uani 1 1 d . . .
O10 O 0.2104(2) 0.32008(15) -0.53867(8) 0.0254(5) Uani 1 1 d . . .
O11 O 0.19689(19) 0.45023(16) -0.65600(8) 0.0258(5) Uani 1 1 d . . .
O12 O 0.0454(2) 0.30304(18) -0.64081(10) 0.0373(6) Uani 1 1 d . . .
N4 N 0.6366(2) 0.40596(18) -0.26344(10) 0.0192(5) Uani 1 1 d . . .
N3 N 0.5989(2) 0.34900(18) -0.21138(10) 0.0213(6) Uani 1 1 d . . .
N2 N 0.5214(2) 0.28718(17) -0.22915(9) 0.0179(5) Uani 1 1 d . . .
N1 N 0.5093(2) 0.29882(17) -0.29322(9) 0.0152(5) Uani 1 1 d . . .
N5 N 0.7321(2) 0.32822(17) -0.42193(10) 0.0177(5) Uani 1 1 d . . .
N6 N 1.3782(2) -0.08064(18) -0.60848(10) 0.0194(6) Uani 1 1 d . . .
N7 N 0.6325(2) 0.06324(19) -0.14008(10) 0.0237(6) Uani 1 1 d . . .
N8 N 0.7506(3) 0.0569(3) -0.17363(14) 0.0573(10) Uani 1 1 d . . .
N9 N 0.8689(4) 0.0440(6) -0.2060(2) 0.149(3) Uani 1 1 d . . .
N11 N 0.1997(2) 0.28849(17) -0.20815(9) 0.0168(5) Uani 1 1 d . . .
N12 N 0.1962(2) 0.27758(18) -0.27218(10) 0.0186(6) Uani 1 1 d . . .
N13 N 0.0608(2) 0.34032(18) -0.28898(9) 0.0194(6) Uani 1 1 d . . .
N14 N -0.0308(2) 0.39682(18) -0.23546(10) 0.0173(5) Uani 1 1 d . . .
N15 N -0.0495(2) 0.32323(17) -0.07682(10) 0.0173(5) Uani 1 1 d . . .
N16 N -0.3098(2) -0.07423(18) 0.11301(10) 0.0218(6) Uani 1 1 d . . .
N17 N 0.4660(2) 0.08224(18) -0.25308(10) 0.0201(6) Uani 1 1 d . . .
N18 N 0.5318(3) -0.02079(19) -0.25632(11) 0.0308(7) Uani 1 1 d . . .
N19 N 0.6004(4) -0.1225(3) -0.26050(18) 0.0761(13) Uani 1 1 d . . .
C1 C 0.5815(2) 0.3716(2) -0.31334(11) 0.0151(6) Uani 1 1 d . . .
C2 C 0.5960(3) 0.4153(2) -0.38148(11) 0.0182(6) Uani 1 1 d . . .
H2A H 0.5020 0.4271 -0.4007 0.022 Uiso 1 1 calc R . .
H2B H 0.6087 0.4910 -0.3807 0.022 Uiso 1 1 calc R . .
C3 C 0.7119(3) 0.2908(2) -0.47847(12) 0.0230(7) Uani 1 1 d . . .
H3A H 0.6137 0.3173 -0.4921 0.028 Uiso 1 1 calc R . .
C4 C 0.8728(3) 0.2931(2) -0.40174(12) 0.0219(7) Uani 1 1 d . . .
H4A H 0.8846 0.3203 -0.3621 0.026 Uiso 1 1 calc R . .
C5 C 0.9998(3) 0.2171(2) -0.43949(13) 0.0226(7) Uani 1 1 d . . .
H5A H 1.0977 0.1958 -0.4261 0.027 Uiso 1 1 calc R . .
C6 C 0.8363(3) 0.2129(2) -0.51684(13) 0.0237(7) Uani 1 1 d . . .
H6A H 0.8214 0.1875 -0.5564 0.028 Uiso 1 1 calc R . .
C7 C 0.9831(3) 0.1720(2) -0.49741(12) 0.0178(6) Uani 1 1 d . . .
C8 C 1.2605(3) 0.0342(2) -0.51224(13) 0.0269(8) Uani 1 1 d . . .
H8A H 1.2713 0.0567 -0.4713 0.032 Uiso 1 1 calc R . .
C9 C 1.1191(3) 0.0837(2) -0.53686(12) 0.0192(7) Uani 1 1 d . . .
C10 C 1.1117(3) 0.0456(2) -0.59776(13) 0.0254(7) Uani 1 1 d . . .
H10A H 1.0187 0.0747 -0.6159 0.030 Uiso 1 1 calc R . .
C11 C 1.2423(3) -0.0360(2) -0.63215(13) 0.0272(8) Uani 1 1 d . . .
H11A H 1.2347 -0.0605 -0.6732 0.033 Uiso 1 1 calc R . .
C12 C 1.3837(3) -0.0476(2) -0.54808(13) 0.0260(7) Uani 1 1 d . . .
H12A H 1.4759 -0.0820 -0.5298 0.031 Uiso 1 1 calc R . .
C13 C 0.0572(2) 0.3633(2) -0.18673(11) 0.0152(6) Uani 1 1 d . . .
C14 C 0.0046(3) 0.4068(2) -0.11764(11) 0.0184(6) Uani 1 1 d . . .
H14A H 0.0897 0.4168 -0.0993 0.022 Uiso 1 1 calc R . .
H14B H -0.0792 0.4835 -0.1171 0.022 Uiso 1 1 calc R . .
C15 C 0.0088(3) 0.2871(2) -0.02050(12) 0.0234(7) Uani 1 1 d . . .
H15A H 0.0833 0.3131 -0.0079 0.028 Uiso 1 1 calc R . .
C16 C -0.1610(3) 0.2919(2) -0.09489(12) 0.0212(7) Uani 1 1 d . . .
H16A H -0.2036 0.3210 -0.1331 0.025 Uiso 1 1 calc R . .
C17 C -0.2133(3) 0.2160(2) -0.05679(13) 0.0215(7) Uani 1 1 d . . .
H17A H -0.2903 0.1937 -0.0700 0.026 Uiso 1 1 calc R . .
C18 C -0.0408(3) 0.2118(2) 0.01865(13) 0.0255(7) Uani 1 1 d . . .
H18A H 0.0009 0.1869 0.0575 0.031 Uiso 1 1 calc R . .
C19 C -0.1531(3) 0.1721(2) 0.00103(12) 0.0196(7) Uani 1 1 d . . .
C20 C -0.2064(3) 0.0883(2) 0.03998(12) 0.0206(7) Uani 1 1 d . . .
C21 C -0.2934(3) 0.0331(2) 0.01469(13) 0.0257(7) Uani 1 1 d . . .
H21A H -0.3208 0.0502 -0.0272 0.031 Uiso 1 1 calc R . .
C22 C -0.1724(3) 0.0585(2) 0.10363(13) 0.0280(7) Uani 1 1 d . . .
H22A H -0.1142 0.0926 0.1232 0.034 Uiso 1 1 calc R . .
C23 C -0.2260(3) -0.0224(2) 0.13754(13) 0.0282(7) Uani 1 1 d . . .
H23A H -0.2016 -0.0410 0.1797 0.034 Uiso 1 1 calc R . .
C24 C -0.3395(3) -0.0473(2) 0.05151(13) 0.0261(7) Uani 1 1 d . . .
H24A H -0.3944 -0.0851 0.0326 0.031 Uiso 1 1 calc R . .
O6W O 0.1363(3) -0.0419(3) -0.28733(14) 0.1128(14) Uani 1 1 d D . .
H6WA H 0.1691(10) 0.0063(6) -0.3101(6) 0.169 Uiso 1 1 d D . .
H6WB H 0.1199(11) -0.0846(6) -0.3148(4) 0.169 Uiso 1 1 d D . .
O7W O 0.7502(4) 0.2981(3) -0.66639(18) 0.194(2) Uani 1 1 d D . .
H7WA H 0.752(3) 0.2797(10) -0.7058(3) 0.291 Uiso 1 1 d D . .
H7WB H 0.738(2) 0.3713(5) -0.6684(10) 0.291 Uiso 1 1 d D . .
O8W O 0.7994(5) 0.4175(4) 0.2145(2) 0.236(3) Uani 1 1 d D . .
H8WA H 0.8510(11) 0.4286(10) 0.1796(4) 0.353 Uiso 1 1 d D . .
H8WB H 0.823(2) 0.3425(5) 0.2140(12) 0.353 Uiso 1 1 d D . .

loop_
_atom_site_aniso_label
_atom_site_aniso_U_11
_atom_site_aniso_U_22
_atom_site_aniso_U_33
_atom_site_aniso_U_23
_atom_site_aniso_U_13
_atom_site_aniso_U_12
Co1 0.01868(13) 0.01373(13) 0.01075(14) 0.00055(12) 0.00047(12) -0.00623(11)
Co2 0.01694(13) 0.01311(14) 0.01123(14) -0.00001(12) -0.00007(12) -0.00271(11)
Co3 0.01800(13) 0.01570(14) 0.01327(15) 0.00054(12) 0.00198(12) -0.00570(11)
V1 0.02378(18) 0.01854(18) 0.0154(2) -0.00461(16) 0.00299(16) -0.01055(15)
V2 0.02290(17) 0.02285(19) 0.0142(2) -0.00133(16) 0.00194(16) -0.01097(15)
V3 0.01695(17) 0.01750(18) 0.01431(19) 0.00421(16) -0.00053(15) -0.00245(15)
V4 0.01811(17) 0.01907(19) 0.01318(19) 0.00206(16) 0.00061(15) -0.00437(15)
O1 0.0373(8) 0.0210(8) 0.0185(9) -0.0053(7) 0.0004(7) -0.0138(7)
O1W 0.0497(10) 0.0335(9) 0.0236(10) 0.0011(8) -0.0009(8) -0.0227(8)
O2 0.0712(10) 0.0467(9) 0.0239(10) 0.0007(8) 0.0024(9) -0.0472(8)
O2W 0.0327(9) 0.0319(10) 0.0308(11) 0.0055(9) 0.0035(9) -0.0002(8)
O3W 0.0359(8) 0.0316(9) 0.0244(9) -0.0031(8) -0.0077(8) -0.0132(7)
O3 0.0291(9) 0.0460(11) 0.0424(12) -0.0194(10) 0.0023(9) -0.0073(9)
O4 0.0356(8) 0.0198(8) 0.0191(9) -0.0022(7) -0.0009(7) -0.0103(7)
O4W 0.0810(15) 0.0521(13) 0.0496(15) 0.0065(12) -0.0015(13) -0.0294(12)
O5 0.0226(7) 0.0264(8) 0.0179(9) 0.0017(7) 0.0035(7) -0.0098(6)
O5W 0.0601(14) 0.0513(15) 0.0645(16) -0.0114(13) -0.0077(13) 0.0021(13)
O6 0.0297(9) 0.0577(13) 0.0283(11) -0.0015(10) -0.0035(8) -0.0097(9)
O7 0.0268(8) 0.0244(9) 0.0178(9) 0.0037(7) -0.0027(7) 0.0006(7)
O8 0.0291(10) 0.0481(13) 0.0280(11) -0.0015(10) -0.0008(9) 0.0157(10)
O9 0.0421(9) 0.0441(10) 0.0429(12) 0.0231(9) -0.0141(9) -0.0296(7)
O10 0.0328(8) 0.0208(8) 0.0180(9) 0.0017(7) -0.0042(7) -0.0042(7)
O11 0.0312(8) 0.0309(9) 0.0157(9) 0.0042(7) 0.0031(7) -0.0143(7)
O12 0.0489(9) 0.0431(10) 0.0305(11) 0.0036(9) -0.0104(9) -0.0279(8)
N4 0.0220(8) 0.0237(9) 0.0134(10) 0.0010(8) 0.0013(8) -0.0114(7)
N3 0.0273(9) 0.0225(9) 0.0193(10) -0.0006(8) 0.0001(8) -0.0158(7)
N2 0.0240(9) 0.0185(9) 0.0104(9) -0.0022(8) 0.0008(8) -0.0076(7)
N1 0.0174(8) 0.0172(9) 0.0095(9) -0.0024(8) 0.0040(7) -0.0059(7)
N5 0.0193(8) 0.0188(9) 0.0157(10) 0.0034(8) 0.0030(8) -0.0098(7)
N6 0.0203(9) 0.0174(9) 0.0150(10) -0.0010(8) 0.0012(8) -0.0014(8)
N7 0.0205(9) 0.0285(11) 0.0177(10) 0.0011(9) 0.0017(8) -0.0053(8)
N8 0.0552(15) 0.0687(19) 0.0418(15) -0.0077(14) -0.0227(13) -0.0097(14)
N9 0.0348(15) 0.328(6) 0.079(3) -0.004(4) 0.0198(18) -0.069(2)
N11 0.0179(8) 0.0217(9) 0.0105(9) 0.0016(8) -0.0005(8) -0.0075(7)
N12 0.0172(8) 0.0173(9) 0.0169(10) 0.0019(8) -0.0011(8) -0.0018(8)
N13 0.0202(9) 0.0235(10) 0.0119(10) 0.0021(8) -0.0001(8) -0.0055(8)
N14 0.0153(8) 0.0196(9) 0.0152(10) -0.0002(8) 0.0031(8) -0.0061(7)
N15 0.0163(8) 0.0167(9) 0.0157(10) -0.0023(8) 0.0048(8) -0.0042(7)
N16 0.0262(9) 0.0235(10) 0.0165(10) 0.0056(8) -0.0037(8) -0.0104(8)
N17 0.0251(9) 0.0143(9) 0.0165(10) -0.0051(8) -0.0034(8) -0.0012(8)
N18 0.0434(11) 0.0181(10) 0.0298(12) 0.0024(9) -0.0150(10) -0.0068(9)
N19 0.101(2) 0.0278(15) 0.087(2) -0.0024(16) -0.0381(19) -0.0004(16)
C1 0.0159(9) 0.0137(10) 0.0119(11) -0.0009(9) 0.0036(9) -0.0025(8)
C2 0.0156(10) 0.0230(11) 0.0127(11) 0.0004(10) 0.0044(9) -0.0051(9)
C3 0.0220(10) 0.0274(12) 0.0188(12) -0.0010(10) -0.0035(10) -0.0076(9)
C4 0.0236(11) 0.0233(12) 0.0169(12) -0.0050(10) -0.0010(10) -0.0063(9)
C5 0.0175(10) 0.0209(12) 0.0281(13) -0.0015(11) -0.0045(10) -0.0049(9)
C6 0.0295(11) 0.0239(12) 0.0169(12) -0.0015(10) -0.0044(10) -0.0081(10)
C7 0.0184(10) 0.0163(10) 0.0164(12) 0.0020(9) 0.0077(9) -0.0068(8)
C8 0.0237(11) 0.0345(14) 0.0195(13) -0.0059(11) -0.0016(10) -0.0071(10)
C9 0.0231(10) 0.0157(10) 0.0175(12) 0.0002(10) 0.0010(10) -0.0066(9)
C10 0.0142(10) 0.0311(13) 0.0244(13) -0.0060(11) -0.0018(10) -0.0006(10)
C11 0.0284(12) 0.0328(13) 0.0168(12) -0.0107(11) 0.0023(10) -0.0076(11)
C12 0.0207(11) 0.0282(13) 0.0216(13) -0.0088(11) -0.0039(10) 0.0011(10)
C13 0.0166(9) 0.0172(10) 0.0124(11) -0.0005(9) 0.0017(9) -0.0079(8)
C14 0.0220(10) 0.0188(11) 0.0134(11) -0.0021(9) 0.0027(9) -0.0076(9)
C15 0.0238(10) 0.0288(12) 0.0199(12) 0.0027(10) -0.0043(10) -0.0122(9)
C16 0.0247(10) 0.0268(12) 0.0137(11) 0.0022(10) -0.0025(9) -0.0113(9)
C17 0.0210(10) 0.0232(11) 0.0234(13) 0.0011(10) 0.0006(10) -0.0129(9)
C18 0.0289(11) 0.0295(13) 0.0203(13) 0.0067(11) -0.0057(10) -0.0129(10)
C19 0.0197(10) 0.0155(11) 0.0196(12) -0.0038(10) 0.0023(10) -0.0029(9)
C20 0.0214(10) 0.0180(11) 0.0182(12) 0.0018(10) 0.0004(10) -0.0035(9)
C21 0.0357(12) 0.0302(12) 0.0155(12) 0.0070(10) -0.0035(10) -0.0176(10)
C22 0.0419(12) 0.0371(12) 0.0184(12) 0.0094(10) -0.0088(10) -0.0291(10)
C23 0.0393(12) 0.0329(13) 0.0195(13) 0.0103(11) -0.0092(11) -0.0205(10)
C24 0.0372(11) 0.0319(12) 0.0195(13) 0.0077(10) -0.0060(10) -0.0246(9)
O6W 0.0891(16) 0.203(3) 0.070(2) -0.038(2) 0.0204(16) -0.0868(17)
O7W 0.189(2) 0.337(5) 0.141(3) 0.082(3) -0.109(2) -0.174(3)
O8W 0.202(3) 0.264(6) 0.311(6) 0.083(5) -0.169(3) -0.132(3)

loop_
_atom_type_symbol
_atom_type_description
_atom_type_scat_dispersion_real
_atom_type_scat_dispersion_imag
_atom_type_scat_source
C C 0.0033 0.0016 'International Tables Vol C Tables 4.2.6.8 and 6.1.1.4'
H H 0.0000 0.0000 'International Tables Vol C Tables 4.2.6.8 and 6.1.1.4'
N N 0.0061 0.0033 'International Tables Vol C Tables 4.2.6.8 and 6.1.1.4'
O O 0.0106 0.0060 'International Tables Vol C Tables 4.2.6.8 and 6.1.1.4'
Co Co 0.3494 0.9721 'International Tables Vol C Tables 4.2.6.8 and 6.1.1.4'
V V 0.3005 0.5294 'International Tables Vol C Tables 4.2.6.8 and 6.1.1.4'

loop_
_geom_angle_atom_site_label_1
_geom_angle_atom_site_label_2
_geom_angle_atom_site_label_3
_geom_angle
_geom_angle_site_symmetry_1
_geom_angle_site_symmetry_3
O1 Co1 N17 176.71(9) . .
O1 Co1 N7 91.94(8) . .
N17 Co1 N7 86.93(8) . .
O1 Co1 N16 89.37(8) . 2
N17 Co1 N16 93.66(9) . 2
N7 Co1 N16 86.75(8) . 2
O1 Co1 N2 95.13(8) . .
N17 Co1 N2 81.86(8) . .
N7 Co1 N2 93.85(8) . .
N16 Co1 N2 175.44(8) 2 .
O1 Co1 N11 96.95(7) . .
N17 Co1 N11 84.24(7) . .
N7 Co1 N11 171.07(8) . .
N16 Co1 N11 92.52(8) 2 .
N2 Co1 N11 86.18(8) . .
O7 Co2 N17 174.65(9) . .
O7 Co2 N6 90.97(7) . 2_754
N17 Co2 N6 91.67(7) . 2_754
O7 Co2 N12 94.62(7) . .
N17 Co2 N12 82.63(7) . .
N6 Co2 N12 174.19(8) 2_754 .
O7 Co2 O3W 90.73(8) . .
N17 Co2 O3W 84.79(8) . .
N6 Co2 O3W 86.46(8) 2_754 .
N12 Co2 O3W 91.83(8) . .
O7 Co2 N1 100.12(8) . .
N17 Co2 N1 84.37(8) . .
N6 Co2 N1 93.37(8) 2_754 .
N12 Co2 N1 87.26(8) . .
O3W Co2 N1 169.16(7) . .
O5 Co3 O11 168.11(7) 2_665 2_664
O5 Co3 N14 93.94(7) 2_665 1_655
O11 Co3 N14 94.48(7) 2_664 1_655
O5 Co3 O2W 87.55(7) 2_665 .
O11 Co3 O2W 83.80(7) 2_664 .
N14 Co3 O2W 177.80(8) 1_655 .
O5 Co3 N4 93.34(8) 2_665 .
O11 Co3 N4 94.26(8) 2_664 .
N14 Co3 N4 95.12(8) 1_655 .
O2W Co3 N4 86.40(8) . .
O5 Co3 O1W 83.78(8) 2_665 .
O11 Co3 O1W 88.69(8) 2_664 .
N14 Co3 O1W 84.51(8) 1_655 .
O2W Co3 O1W 94.05(8) . .
N4 Co3 O1W 177.05(7) . .
O3 V1 O1 108.43(11) . .
O3 V1 O2 110.84(11) . .
O1 V1 O2 110.97(9) . .
O3 V1 O4 107.83(10) . .
O1 V1 O4 111.61(8) . .
O2 V1 O4 107.13(10) . .
O6 V2 O5 109.17(9) . .
O6 V2 O2 110.95(12) . 2_665
O5 V2 O2 107.62(9) . 2_665
O6 V2 O4 110.09(10) . .
O5 V2 O4 109.88(9) . .
O2 V2 O4 109.10(9) 2_665 .
O9 V3 O7 108.64(10) . .
O9 V3 O8 108.74(11) . .
O7 V3 O8 111.57(9) . .
O9 V3 O10 107.72(10) . .
O7 V3 O10 112.16(9) . .
O8 V3 O10 107.90(9) . .
O12 V4 O11 107.72(10) . .
O12 V4 O8 111.06(11) . 2_564
O11 V4 O8 108.55(10) . 2_564
O12 V4 O10 110.39(10) . .
O11 V4 O10 110.42(9) . .
O8 V4 O10 108.68(9) 2_564 .
V1 O1 Co1 164.51(12) . .
V1 O2 V2 160.57(12) . 2_665
V2 O4 V1 122.58(10) . .
V2 O5 Co3 141.16(10) . 2_665
V3 O7 Co2 167.02(10) . .
V3 O8 V4 171.57(17) . 2_564
V4 O10 V3 128.25(10) . .
V4 O11 Co3 144.28(12) . 2_664
N3 N4 C1 105.2(2) . .
N3 N4 Co3 117.92(16) . .
C1 N4 Co3 136.72(17) . .
N2 N3 N4 108.6(2) . .
N3 N2 N1 110.4(2) . .
N3 N2 Co1 127.18(16) . .
N1 N2 Co1 122.34(17) . .
C1 N1 N2 104.8(2) . .
C1 N1 Co2 138.41(16) . .
N2 N1 Co2 116.39(16) . .
C3 N5 C4 121.20(19) . .
C3 N5 C2 119.33(19) . .
C4 N5 C2 119.4(2) . .
C11 N6 C12 117.4(2) . .
C11 N6 Co2 124.26(17) . 2_754
C12 N6 Co2 118.00(16) . 2_754
N8 N7 Co1 118.5(2) . .
N9 N8 N7 176.3(5) . .
C13 N11 N12 104.23(18) . .
C13 N11 Co1 137.98(16) . .
N12 N11 Co1 117.75(12) . .
N13 N12 N11 111.16(17) . .
N13 N12 Co2 127.41(16) . .
N11 N12 Co2 120.82(14) . .
N12 N13 N14 108.11(19) . .
C13 N14 N13 105.72(17) . .
C13 N14 Co3 135.58(15) . 1_455
N13 N14 Co3 117.79(14) . 1_455
C16 N15 C15 121.4(2) . .
C16 N15 C14 119.5(2) . .
C15 N15 C14 119.0(2) . .
C23 N16 C24 116.5(2) . .
C23 N16 Co1 124.32(18) . 2
C24 N16 Co1 119.0(2) . 2
N18 N17 Co2 122.33(18) . .
N18 N17 Co1 124.64(18) . .
Co2 N17 Co1 112.77(9) . .
N19 N18 N17 178.2(4) . .
N1 C1 N4 110.9(2) . .
N1 C1 C2 125.4(2) . .
N4 C1 C2 123.6(2) . .
N5 C2 C1 110.73(18) . .
N5 C3 C6 120.0(2) . .
N5 C4 C5 120.2(2) . .
C4 C5 C7 120.5(2) . .
C3 C6 C7 120.9(2) . .
C6 C7 C5 117.0(2) . .
C6 C7 C9 122.0(2) . .
C5 C7 C9 120.9(2) . .
C12 C8 C9 120.1(3) . .
C10 C9 C8 116.7(2) . .
C10 C9 C7 123.0(2) . .
C8 C9 C7 120.3(2) . .
C9 C10 C11 120.3(2) . .
N6 C11 C10 122.3(2) . .
N6 C12 C8 123.2(2) . .
N11 C13 N14 110.78(19) . .
N11 C13 C14 124.5(2) . .
N14 C13 C14 124.65(18) . .
N15 C14 C13 112.0(2) . .
N15 C15 C18 120.3(3) . .
N15 C16 C17 119.8(2) . .
C16 C17 C19 121.4(3) . .
C15 C18 C19 120.9(2) . .
C17 C19 C18 116.2(2) . .
C17 C19 C20 120.7(3) . .
C18 C19 C20 123.1(2) . .
C21 C20 C22 116.1(3) . .
C21 C20 C19 120.9(2) . .
C22 C20 C19 123.0(3) . .
C24 C21 C20 120.1(2) . .
C23 C22 C20 119.8(3) . .
N16 C23 C22 123.5(3) . .
N16 C24 C21 123.9(3) . .

loop_
_geom_bond_atom_site_label_1
_geom_bond_atom_site_label_2
_geom_bond_distance
_geom_bond_site_symmetry_2
Co1 O1 2.0195(18) .
Co1 N17 2.103(2) .
Co1 N7 2.150(2) .
Co1 N16 2.153(2) 2
Co1 N2 2.162(2) .
Co1 N11 2.1992(19) .
Co2 O7 2.0238(18) .
Co2 N17 2.096(2) .
Co2 N6 2.1623(18) 2_754
Co2 N12 2.1625(18) .
Co2 O3W 2.175(2) .
Co2 N1 2.200(2) .
Co3 O5 2.0100(18) 2_665
Co3 O11 2.0137(18) 2_664
Co3 N14 2.1522(18) 1_655
Co3 O2W 2.1736(18) .
Co3 N4 2.176(2) .
Co3 O1W 2.220(2) .
V1 O3 1.5950(18) .
V1 O1 1.6632(19) .
V1 O2 1.765(2) .
V1 O4 1.8084(18) .
V2 O6 1.630(2) .
V2 O5 1.6627(16) .
V2 O2 1.768(2) 2_665
V2 O4 1.802(2) .
V3 O9 1.609(2) .
V3 O7 1.6639(18) .
V3 O8 1.7581(18) .
V3 O10 1.812(2) .
V4 O12 1.628(2) .
V4 O11 1.6541(19) .
V4 O8 1.7621(18) 2_564
V4 O10 1.8095(18) .
O2 V2 1.768(2) 2_665
O5 Co3 2.0100(18) 2_665
O8 V4 1.7621(18) 2_564
O11 Co3 2.0137(18) 2_664
N4 N3 1.343(3) .
N4 C1 1.352(3) .
N3 N2 1.308(3) .
N2 N1 1.346(3) .
N1 C1 1.327(3) .
N5 C3 1.331(3) .
N5 C4 1.340(3) .
N5 C2 1.499(3) .
N6 C11 1.333(3) .
N6 C12 1.341(3) .
N6 Co2 2.1623(18) 2_754
N7 N8 1.209(4) .
N8 N9 1.181(5) .
N11 C13 1.337(3) .
N11 N12 1.345(3) .
N12 N13 1.297(3) .
N13 N14 1.350(3) .
N14 C13 1.339(3) .
N14 Co3 2.1522(18) 1_455
N15 C16 1.331(4) .
N15 C15 1.341(3) .
N15 C14 1.489(3) .
N16 C23 1.324(4) .
N16 C24 1.342(3) .
N16 Co1 2.153(2) 2
N17 N18 1.173(3) .
N18 N19 1.164(4) .
C1 C2 1.501(3) .
C3 C6 1.377(3) .
C4 C5 1.374(3) .
C5 C7 1.387(4) .
C6 C7 1.382(3) .
C7 C9 1.495(3) .
C8 C12 1.365(3) .
C8 C9 1.388(3) .
C9 C10 1.379(4) .
C10 C11 1.387(3) .
C13 C14 1.504(3) .
C15 C18 1.371(4) .
C16 C17 1.378(4) .
C17 C19 1.392(4) .
C18 C19 1.396(4) .
C19 C20 1.469(4) .
C20 C21 1.385(4) .
C20 C22 1.400(4) .
C21 C24 1.379(4) .
C22 C23 1.393(4) .
